data_7004487
loop_
_publ_author_name
'Samantaray, Manoja K.'
'Pang, Keliang'
'Shaikh, Mobin M.'
'Ghosh, Prasenjit'

_publ_section_title
;
 Unprecedented long-range 1,7-bromination in gold complexes of
 N-(aryl)imino functionalized N-heterocyclic carbenes
;
_journal_issue 36
_journal_name_full 'Dalton Transactions'
_journal_page_first 4893
_journal_page_last 4902
_journal_paper_doi 10.1039/b807830k
_journal_year 2008
_chemical_formula_sum 'C26 H31 Au Br5 N3'
_chemical_formula_weight 982.05
_chemical_name_systematic
;
?
;
_space_group_IT_number 14
_symmetry_cell_setting monoclinic
_symmetry_space_group_name_Hall '-P 2ybc'
_symmetry_space_group_name_H-M 'P 1 21/c 1'
_atom_sites_solution_hydrogens geom
_atom_sites_solution_primary direct
_atom_sites_solution_secondary difmap
_audit_creation_method SHELXL-97
_cell_angle_alpha 90.00
_cell_angle_beta 98.972(2)
_cell_angle_gamma 90.00
_cell_formula_units_Z 4
_cell_length_a 9.5401(2)
_cell_length_b 16.5737(4)
_cell_length_c 19.8649(4)
_cell_measurement_reflns_used 16144
_cell_measurement_temperature 150(2)
_cell_measurement_theta_max 32.5251
_cell_measurement_theta_min 3.0122
_cell_volume 3102.50(12)
_computing_cell_refinement 'CrysAlis RED, Oxford Diffraction Ltd.,'
_computing_data_collection 'CrysAlis CCD, Oxford Diffraction Ltd.,'
_computing_data_reduction 'CrysAlis RED, Oxford Diffraction Ltd.,'
_computing_molecular_graphics Ortep3
_computing_publication_material Shelx97
_computing_structure_refinement 'SHELXL-97 (Sheldrick, 1997)'
_computing_structure_solution 'SHELXS-97 (Sheldrick, 1997)'
_diffrn_ambient_temperature 150(2)
_diffrn_detector_area_resol_mean 15.9948
_diffrn_measured_fraction_theta_full 0.997
_diffrn_measured_fraction_theta_max 0.997
_diffrn_measurement_device_type 'OXFORD DIFFRACTION XCALIBUR-S'
_diffrn_measurement_method \w/q-scan
_diffrn_radiation_monochromator graphite
_diffrn_radiation_source 'Enhance (Mo) X-ray Source'
_diffrn_radiation_type MoK\a
_diffrn_radiation_wavelength 0.71073
_diffrn_reflns_av_R_equivalents 0.0456
_diffrn_reflns_av_sigmaI/netI 0.0322
_diffrn_reflns_limit_h_max 11
_diffrn_reflns_limit_h_min -11
_diffrn_reflns_limit_k_max 19
_diffrn_reflns_limit_k_min -18
_diffrn_reflns_limit_l_max 23
_diffrn_reflns_limit_l_min -23
_diffrn_reflns_number 28358
_diffrn_reflns_theta_full 25.00
_diffrn_reflns_theta_max 25.00
_diffrn_reflns_theta_min 3.02
_exptl_absorpt_coefficient_mu 11.201
_exptl_absorpt_correction_T_max 0.1919
_exptl_absorpt_correction_T_min 0.1240
_exptl_absorpt_correction_type multi-scan
_exptl_absorpt_process_details
;
CrysAlis RED, Oxford Diffraction Ltd.,
Version 1.171.31.7 (release 18-10-2006 CrysAlis171 .NET)
(compiled Oct 18 2006,16:28:17)
Empirical absorption correction using spherical harmonics,
implemented in SCALE3 ABSPACK scaling algorithm.
;
_exptl_crystal_colour orange
_exptl_crystal_density_diffrn 2.102
_exptl_crystal_density_method 'not measured'
_exptl_crystal_description block
_exptl_crystal_F_000 1848
_exptl_crystal_size_max 0.32
_exptl_crystal_size_mid 0.28
_exptl_crystal_size_min 0.22
_refine_diff_density_max 1.145
_refine_diff_density_min -1.515
_refine_diff_density_rms 0.148
_refine_ls_extinction_method none
_refine_ls_goodness_of_fit_ref 1.125
_refine_ls_hydrogen_treatment riding
_refine_ls_matrix_type full
_refine_ls_number_parameters 322
_refine_ls_number_reflns 5447
_refine_ls_number_restraints 0
_refine_ls_restrained_S_all 1.125
_refine_ls_R_factor_all 0.0475
_refine_ls_R_factor_gt 0.0303
_refine_ls_shift/su_max 0.001
_refine_ls_shift/su_mean 0.000
_refine_ls_structure_factor_coef Fsqd
_refine_ls_weighting_details 'calc w=1/[\s^2^(Fo^2^)+(0.0232P)^2^+14.6099P] where P=(Fo^2^+2Fc^2^)/3'
_refine_ls_weighting_scheme calc
_refine_ls_wR_factor_gt 0.0631
_refine_ls_wR_factor_ref 0.0699
_reflns_number_gt 4391
_reflns_number_total 5447
_reflns_threshold_expression >2sigma(I)
_cod_data_source_file b807830k.txt
_cod_data_source_block 2d
_cod_depositor_comments
;
The following automatic conversions were performed:
'_symmetry_cell_setting' value 'Monoclinic' changed to 'monoclinic'
according to '/home/saulius/struct/CIF-dictionaries/cif_core.dic'
dictionary named 'cif_core.dic' version 2.4.1 from 2010-06-29.

Automatic conversion script
Id: cif_fix_enum 1527 2010-12-29 10:47:43Z saulius 
;
_cod_original_sg_symbol_H-M 'P 21/c'
_cod_database_code 7004487

loop_
_symmetry_equiv_pos_as_xyz
'x, y, z'
'-x, y+1/2, -z+1/2'
'-x, -y, -z'
'x, -y-1/2, z-1/2'

loop_
_atom_site_label
_atom_site_type_symbol
_atom_site_fract_x
_atom_site_fract_y
_atom_site_fract_z
_atom_site_U_iso_or_equiv
_atom_site_adp_type
_atom_site_occupancy
_atom_site_symmetry_multiplicity
_atom_site_calc_flag
_atom_site_refinement_flags
_atom_site_disorder_assembly
_atom_site_disorder_group
Au1 Au 0.52805(2) 0.091340(14) 0.349458(12) 0.01928(7) Uani 1 1 d . . .
Br1 Br 0.63212(8) 0.04739(4) 0.25197(4) 0.03588(18) Uani 1 1 d . . .
Br2 Br 0.43840(7) -0.04282(4) 0.36825(4) 0.03299(17) Uani 1 1 d . . .
Br3 Br 0.43594(9) 0.14534(5) 0.44630(4) 0.0458(2) Uani 1 1 d . . .
Br4 Br 0.99530(7) 0.17481(4) 0.33834(3) 0.03000(16) Uani 1 1 d . . .
Br5 Br 1.19896(8) 0.46556(5) 0.72584(4) 0.0426(2) Uani 1 1 d . . .
N1 N 0.5211(5) 0.2616(3) 0.3005(3) 0.0208(11) Uani 1 1 d . . .
N2 N 0.7272(5) 0.2342(3) 0.3574(2) 0.0178(11) Uani 1 1 d . . .
N3 N 0.9209(5) 0.2931(3) 0.4697(2) 0.0200(11) Uani 1 1 d . . .
C1 C 0.5986(6) 0.2031(4) 0.3342(3) 0.0183(13) Uani 1 1 d . . .
C2 C 0.7309(7) 0.3138(4) 0.3368(3) 0.0230(14) Uani 1 1 d . . .
H2 H 0.8077 0.3488 0.3460 0.028 Uiso 1 1 calc R . .
C3 C 0.6039(7) 0.3309(4) 0.3010(3) 0.0237(14) Uani 1 1 d . . .
H3 H 0.5759 0.3799 0.2804 0.028 Uiso 1 1 calc R . .
C4 C 0.3753(7) 0.2516(4) 0.2622(3) 0.0263(15) Uani 1 1 d . . .
H4 H 0.3383 0.2000 0.2758 0.032 Uiso 1 1 calc R . .
C5 C 0.3810(7) 0.2473(5) 0.1871(3) 0.0358(18) Uani 1 1 d . . .
H5A H 0.4214 0.2962 0.1727 0.054 Uiso 1 1 calc R . .
H5B H 0.2867 0.2408 0.1625 0.054 Uiso 1 1 calc R . .
H5C H 0.4384 0.2023 0.1780 0.054 Uiso 1 1 calc R . .
C6 C 0.2782(7) 0.3177(4) 0.2806(4) 0.0370(18) Uani 1 1 d . . .
H6A H 0.2801 0.3183 0.3290 0.055 Uiso 1 1 calc R . .
H6B H 0.1831 0.3077 0.2583 0.055 Uiso 1 1 calc R . .
H6C H 0.3099 0.3689 0.2661 0.055 Uiso 1 1 calc R . .
C7 C 0.8421(6) 0.1855(4) 0.3930(3) 0.0202(13) Uani 1 1 d . . .
H7 H 0.8047 0.1315 0.3996 0.024 Uiso 1 1 calc R . .
C8 C 0.9121(6) 0.2167(4) 0.4620(3) 0.0197(14) Uani 1 1 d . . .
C9 C 0.9698(6) 0.1529(4) 0.5115(3) 0.0199(13) Uani 1 1 d . . .
C10 C 0.8779(7) 0.0929(4) 0.5283(3) 0.0264(14) Uani 1 1 d . . .
H10 H 0.7847 0.0908 0.5060 0.032 Uiso 1 1 calc R . .
C11 C 0.9259(8) 0.0367(4) 0.5781(3) 0.0325(16) Uani 1 1 d . . .
H11 H 0.8644 -0.0021 0.5906 0.039 Uiso 1 1 calc R . .
C12 C 1.0653(8) 0.0384(4) 0.6089(4) 0.0380(18) Uani 1 1 d . . .
H12 H 1.0975 0.0010 0.6427 0.046 Uiso 1 1 calc R . .
C13 C 1.1573(8) 0.0946(4) 0.5904(4) 0.0379(18) Uani 1 1 d . . .
H13 H 1.2522 0.0937 0.6104 0.046 Uiso 1 1 calc R . .
C14 C 1.1103(7) 0.1529(4) 0.5418(3) 0.0280(15) Uani 1 1 d . . .
H14 H 1.1727 0.1915 0.5299 0.034 Uiso 1 1 calc R . .
C15 C 0.9908(6) 0.3281(4) 0.5328(3) 0.0208(14) Uani 1 1 d . . .
C16 C 0.9263(6) 0.3250(4) 0.5913(3) 0.0224(14) Uani 1 1 d . . .
C17 C 0.7854(7) 0.2838(4) 0.5938(3) 0.0293(16) Uani 1 1 d . . .
H17 H 0.7732 0.2428 0.5578 0.035 Uiso 1 1 calc R . .
C18 C 0.6655(8) 0.3439(6) 0.5768(4) 0.054(2) Uani 1 1 d . . .
H18A H 0.6763 0.3864 0.6101 0.080 Uiso 1 1 calc R . .
H18B H 0.5764 0.3172 0.5772 0.080 Uiso 1 1 calc R . .
H18C H 0.6679 0.3663 0.5324 0.080 Uiso 1 1 calc R . .
C19 C 0.7793(8) 0.2407(5) 0.6603(4) 0.0382(18) Uani 1 1 d . . .
H19A H 0.8579 0.2040 0.6696 0.057 Uiso 1 1 calc R . .
H19B H 0.6920 0.2111 0.6569 0.057 Uiso 1 1 calc R . .
H19C H 0.7842 0.2795 0.6964 0.057 Uiso 1 1 calc R . .
C20 C 0.9916(7) 0.3668(4) 0.6483(3) 0.0282(15) Uani 1 1 d . . .
H20 H 0.9505 0.3670 0.6878 0.034 Uiso 1 1 calc R . .
C21 C 1.1159(7) 0.4075(4) 0.6468(3) 0.0269(15) Uani 1 1 d . . .
C22 C 1.1793(7) 0.4114(4) 0.5891(3) 0.0269(14) Uani 1 1 d . . .
H22 H 1.2628 0.4403 0.5893 0.032 Uiso 1 1 calc R . .
C23 C 1.1160(7) 0.3711(4) 0.5301(3) 0.0236(14) Uani 1 1 d . . .
C24 C 1.1778(7) 0.3767(4) 0.4640(3) 0.0274(15) Uani 1 1 d . . .
H24 H 1.1592 0.3251 0.4401 0.033 Uiso 1 1 calc R . .
C25 C 1.3360(8) 0.3908(6) 0.4740(4) 0.054(2) Uani 1 1 d . . .
H25A H 1.3566 0.4438 0.4924 0.081 Uiso 1 1 calc R . .
H25B H 1.3691 0.3864 0.4309 0.081 Uiso 1 1 calc R . .
H25C H 1.3828 0.3512 0.5049 0.081 Uiso 1 1 calc R . .
C26 C 1.1006(8) 0.4425(4) 0.4186(4) 0.0351(17) Uani 1 1 d . . .
H26A H 1.1232 0.4943 0.4390 0.053 Uiso 1 1 calc R . .
H26B H 1.0000 0.4337 0.4138 0.053 Uiso 1 1 calc R . .
H26C H 1.1300 0.4407 0.3746 0.053 Uiso 1 1 calc R . .

loop_
_atom_site_aniso_label
_atom_site_aniso_U_11
_atom_site_aniso_U_22
_atom_site_aniso_U_33
_atom_site_aniso_U_23
_atom_site_aniso_U_13
_atom_site_aniso_U_12
Au1 0.02204(12) 0.01510(12) 0.02000(13) 0.00287(11) 0.00106(9) -0.00174(11)
Br1 0.0518(4) 0.0249(4) 0.0343(4) -0.0049(3) 0.0173(3) -0.0011(3)
Br2 0.0350(4) 0.0205(4) 0.0429(4) 0.0088(3) 0.0046(3) -0.0068(3)
Br3 0.0657(5) 0.0427(5) 0.0350(4) -0.0011(4) 0.0263(4) 0.0005(4)
Br4 0.0314(4) 0.0385(4) 0.0203(3) -0.0023(3) 0.0045(3) 0.0027(3)
Br5 0.0517(5) 0.0386(5) 0.0328(4) -0.0048(3) -0.0081(3) -0.0099(4)
N1 0.025(3) 0.016(3) 0.021(3) 0.001(2) 0.002(2) -0.001(2)
N2 0.022(3) 0.014(3) 0.014(3) 0.000(2) -0.007(2) -0.005(2)
N3 0.025(3) 0.019(3) 0.015(3) -0.002(2) 0.003(2) -0.004(2)
C1 0.026(3) 0.018(3) 0.011(3) -0.003(2) 0.003(2) 0.001(3)
C2 0.034(4) 0.014(3) 0.019(3) 0.005(3) -0.002(3) -0.004(3)
C3 0.031(4) 0.013(3) 0.027(4) 0.003(3) 0.004(3) -0.004(3)
C4 0.025(3) 0.022(4) 0.032(4) 0.004(3) 0.002(3) 0.000(3)
C5 0.031(4) 0.045(5) 0.029(4) -0.005(3) -0.004(3) -0.005(3)
C6 0.029(4) 0.036(4) 0.045(5) 0.000(4) 0.003(3) 0.004(3)
C7 0.026(3) 0.018(3) 0.016(3) 0.003(3) 0.002(3) 0.002(3)
C8 0.014(3) 0.026(4) 0.019(3) -0.007(3) 0.004(2) -0.006(3)
C9 0.026(3) 0.022(3) 0.010(3) -0.004(2) -0.002(2) 0.000(3)
C10 0.024(3) 0.026(4) 0.028(4) 0.006(3) 0.000(3) -0.002(3)
C11 0.044(4) 0.028(4) 0.028(4) 0.004(3) 0.013(3) 0.005(3)
C12 0.058(5) 0.027(4) 0.024(4) 0.004(3) -0.012(3) 0.013(4)
C13 0.033(4) 0.028(4) 0.045(4) -0.002(4) -0.016(3) 0.013(3)
C14 0.029(4) 0.020(4) 0.031(4) -0.008(3) -0.007(3) 0.004(3)
C15 0.027(3) 0.014(3) 0.018(3) -0.005(3) -0.005(3) -0.003(3)
C16 0.026(3) 0.020(3) 0.020(3) -0.002(3) -0.002(3) 0.000(3)
C17 0.033(4) 0.035(4) 0.019(3) -0.005(3) 0.002(3) -0.008(3)
C18 0.037(4) 0.079(7) 0.044(5) 0.024(5) 0.006(4) -0.002(4)
C19 0.039(4) 0.033(4) 0.041(5) 0.007(4) 0.003(3) -0.010(3)
C20 0.040(4) 0.025(4) 0.019(3) -0.001(3) 0.003(3) -0.002(3)
C21 0.040(4) 0.019(3) 0.017(3) 0.002(3) -0.009(3) -0.005(3)
C22 0.029(3) 0.020(3) 0.030(4) 0.001(3) -0.005(3) -0.007(3)
C23 0.028(3) 0.017(3) 0.024(3) 0.005(3) -0.003(3) 0.002(3)
C24 0.026(3) 0.023(4) 0.033(4) -0.003(3) 0.003(3) -0.001(3)
C25 0.032(4) 0.081(7) 0.050(5) -0.009(5) 0.010(4) -0.007(4)
C26 0.049(4) 0.031(4) 0.027(4) 0.008(3) 0.011(3) 0.005(3)

loop_
_atom_type_symbol
_atom_type_description
_atom_type_scat_dispersion_real
_atom_type_scat_dispersion_imag
_atom_type_scat_source
C C 0.0033 0.0016 'International Tables Vol C Tables 4.2.6.8 and 6.1.1.4'
H H 0.0000 0.0000 'International Tables Vol C Tables 4.2.6.8 and 6.1.1.4'
N N 0.0061 0.0033 'International Tables Vol C Tables 4.2.6.8 and 6.1.1.4'
Br Br -0.2901 2.4595 'International Tables Vol C Tables 4.2.6.8 and 6.1.1.4'
Au Au -2.0133 8.8022 'International Tables Vol C Tables 4.2.6.8 and 6.1.1.4'

loop_
_geom_angle_atom_site_label_1
_geom_angle_atom_site_label_2
_geom_angle_atom_site_label_3
_geom_angle
_geom_angle_site_symmetry_1
_geom_angle_site_symmetry_3
_geom_angle_publ_flag
C1 Au1 Br3 87.18(16) . . ?
C1 Au1 Br1 88.15(16) . . ?
Br3 Au1 Br1 175.19(3) . . ?
C1 Au1 Br2 178.92(17) . . ?
Br3 Au1 Br2 92.08(3) . . ?
Br1 Au1 Br2 92.61(3) . . ?
C1 N1 C3 109.0(5) . . ?
C1 N1 C4 125.3(5) . . ?
C3 N1 C4 125.4(5) . . ?
C1 N2 C2 109.2(5) . . ?
C1 N2 C7 122.2(5) . . ?
C2 N2 C7 128.4(5) . . ?
C8 N3 C15 121.0(5) . . ?
N1 C1 N2 107.4(5) . . ?
N1 C1 Au1 125.0(4) . . ?
N2 C1 Au1 127.6(4) . . ?
C3 C2 N2 107.3(5) . . ?
C3 C2 H2 126.4 . . ?
N2 C2 H2 126.4 . . ?
C2 C3 N1 107.2(6) . . ?
C2 C3 H3 126.4 . . ?
N1 C3 H3 126.4 . . ?
N1 C4 C5 109.8(5) . . ?
N1 C4 C6 110.8(5) . . ?
C5 C4 C6 113.1(6) . . ?
N1 C4 H4 107.7 . . ?
C5 C4 H4 107.7 . . ?
C6 C4 H4 107.7 . . ?
C4 C5 H5A 109.5 . . ?
C4 C5 H5B 109.5 . . ?
H5A C5 H5B 109.5 . . ?
C4 C5 H5C 109.5 . . ?
H5A C5 H5C 109.5 . . ?
H5B C5 H5C 109.5 . . ?
C4 C6 H6A 109.5 . . ?
C4 C6 H6B 109.5 . . ?
H6A C6 H6B 109.5 . . ?
C4 C6 H6C 109.5 . . ?
H6A C6 H6C 109.5 . . ?
H6B C6 H6C 109.5 . . ?
N2 C7 C8 116.2(5) . . ?
N2 C7 Br4 110.6(4) . . ?
C8 C7 Br4 105.7(4) . . ?
N2 C7 H7 108.0 . . ?
C8 C7 H7 108.0 . . ?
Br4 C7 H7 108.0 . . ?
N3 C8 C9 127.9(6) . . ?
N3 C8 C7 117.2(6) . . ?
C9 C8 C7 114.8(5) . . ?
C14 C9 C10 119.8(6) . . ?
C14 C9 C8 121.4(6) . . ?
C10 C9 C8 118.8(5) . . ?
C11 C10 C9 119.9(6) . . ?
C11 C10 H10 120.1 . . ?
C9 C10 H10 120.1 . . ?
C12 C11 C10 119.6(7) . . ?
C12 C11 H11 120.2 . . ?
C10 C11 H11 120.2 . . ?
C13 C12 C11 120.8(7) . . ?
C13 C12 H12 119.6 . . ?
C11 C12 H12 119.6 . . ?
C12 C13 C14 120.5(6) . . ?
C12 C13 H13 119.7 . . ?
C14 C13 H13 119.7 . . ?
C9 C14 C13 119.3(7) . . ?
C9 C14 H14 120.4 . . ?
C13 C14 H14 120.4 . . ?
C23 C15 C16 122.6(6) . . ?
C23 C15 N3 116.9(5) . . ?
C16 C15 N3 120.1(5) . . ?
C20 C16 C15 117.3(6) . . ?
C20 C16 C17 119.1(6) . . ?
C15 C16 C17 123.5(5) . . ?
C19 C17 C18 112.0(6) . . ?
C19 C17 C16 113.4(6) . . ?
C18 C17 C16 109.8(6) . . ?
C19 C17 H17 107.1 . . ?
C18 C17 H17 107.1 . . ?
C16 C17 H17 107.1 . . ?
C17 C18 H18A 109.5 . . ?
C17 C18 H18B 109.5 . . ?
H18A C18 H18B 109.5 . . ?
C17 C18 H18C 109.5 . . ?
H18A C18 H18C 109.5 . . ?
H18B C18 H18C 109.5 . . ?
C17 C19 H19A 109.5 . . ?
C17 C19 H19B 109.5 . . ?
H19A C19 H19B 109.5 . . ?
C17 C19 H19C 109.5 . . ?
H19A C19 H19C 109.5 . . ?
H19B C19 H19C 109.5 . . ?
C21 C20 C16 120.6(6) . . ?
C21 C20 H20 119.7 . . ?
C16 C20 H20 119.7 . . ?
C20 C21 C22 122.2(6) . . ?
C20 C21 Br5 118.8(5) . . ?
C22 C21 Br5 118.8(5) . . ?
C21 C22 C23 119.1(6) . . ?
C21 C22 H22 120.5 . . ?
C23 C22 H22 120.5 . . ?
C15 C23 C22 118.1(6) . . ?
C15 C23 C24 120.7(6) . . ?
C22 C23 C24 121.2(6) . . ?
C25 C24 C23 114.2(6) . . ?
C25 C24 C26 110.3(6) . . ?
C23 C24 C26 109.6(5) . . ?
C25 C24 H24 107.5 . . ?
C23 C24 H24 107.5 . . ?
C26 C24 H24 107.5 . . ?
C24 C25 H25A 109.5 . . ?
C24 C25 H25B 109.5 . . ?
H25A C25 H25B 109.5 . . ?
C24 C25 H25C 109.5 . . ?
H25A C25 H25C 109.5 . . ?
H25B C25 H25C 109.5 . . ?
C24 C26 H26A 109.5 . . ?
C24 C26 H26B 109.5 . . ?
H26A C26 H26B 109.5 . . ?
C24 C26 H26C 109.5 . . ?
H26A C26 H26C 109.5 . . ?
H26B C26 H26C 109.5 . . ?

loop_
_geom_bond_atom_site_label_1
_geom_bond_atom_site_label_2
_geom_bond_distance
_geom_bond_site_symmetry_2
_geom_bond_publ_flag
Au1 C1 2.010(6) . ?
Au1 Br3 2.4086(8) . ?
Au1 Br1 2.4219(7) . ?
Au1 Br2 2.4320(7) . ?
Br4 C7 1.960(6) . ?
Br5 C21 1.905(6) . ?
N1 C1 1.334(8) . ?
N1 C3 1.394(8) . ?
N1 C4 1.487(8) . ?
N2 C1 1.345(8) . ?
N2 C2 1.384(8) . ?
N2 C7 1.453(7) . ?
N3 C8 1.276(8) . ?
N3 C15 1.446(7) . ?
C2 C3 1.336(9) . ?
C2 H2 0.9300 . ?
C3 H3 0.9300 . ?
C4 C5 1.503(9) . ?
C4 C6 1.515(9) . ?
C4 H4 0.9800 . ?
C5 H5A 0.9600 . ?
C5 H5B 0.9600 . ?
C5 H5C 0.9600 . ?
C6 H6A 0.9600 . ?
C6 H6B 0.9600 . ?
C6 H6C 0.9600 . ?
C7 C8 1.518(8) . ?
C7 H7 0.9800 . ?
C8 C9 1.490(9) . ?
C9 C14 1.381(9) . ?
C9 C10 1.401(9) . ?
C10 C11 1.383(9) . ?
C10 H10 0.9300 . ?
C11 C12 1.375(10) . ?
C11 H11 0.9300 . ?
C12 C13 1.368(11) . ?
C12 H12 0.9300 . ?
C13 C14 1.389(10) . ?
C13 H13 0.9300 . ?
C14 H14 0.9300 . ?
C15 C23 1.399(9) . ?
C15 C16 1.398(9) . ?
C16 C20 1.389(9) . ?
C16 C17 1.515(9) . ?
C17 C19 1.510(9) . ?
C17 C18 1.515(11) . ?
C17 H17 0.9800 . ?
C18 H18A 0.9600 . ?
C18 H18B 0.9600 . ?
C18 H18C 0.9600 . ?
C19 H19A 0.9600 . ?
C19 H19B 0.9600 . ?
C19 H19C 0.9600 . ?
C20 C21 1.369(9) . ?
C20 H20 0.9300 . ?
C21 C22 1.379(9) . ?
C22 C23 1.400(9) . ?
C22 H22 0.9300 . ?
C23 C24 1.524(9) . ?
C24 C25 1.509(9) . ?
C24 C26 1.530(9) . ?
C24 H24 0.9800 . ?
C25 H25A 0.9600 . ?
C25 H25B 0.9600 . ?
C25 H25C 0.9600 . ?
C26 H26A 0.9600 . ?
C26 H26B 0.9600 . ?
C26 H26C 0.9600 . ?

loop_
_geom_torsion_atom_site_label_1
_geom_torsion_atom_site_label_2
_geom_torsion_atom_site_label_3
_geom_torsion_atom_site_label_4
_geom_torsion
_geom_torsion_site_symmetry_1
_geom_torsion_site_symmetry_2
_geom_torsion_site_symmetry_3
_geom_torsion_site_symmetry_4
_geom_torsion_publ_flag
C3 N1 C1 N2 1.5(7) . . . . ?
C4 N1 C1 N2 175.3(5) . . . . ?
C3 N1 C1 Au1 179.0(4) . . . . ?
C4 N1 C1 Au1 -7.2(8) . . . . ?
C2 N2 C1 N1 -1.1(7) . . . . ?
C7 N2 C1 N1 -176.1(5) . . . . ?
C2 N2 C1 Au1 -178.5(4) . . . . ?
C7 N2 C1 Au1 6.5(8) . . . . ?
Br3 Au1 C1 N1 -84.1(5) . . . . ?
Br1 Au1 C1 N1 97.1(5) . . . . ?
Br2 Au1 C1 N1 -37(9) . . . . ?
Br3 Au1 C1 N2 92.9(5) . . . . ?
Br1 Au1 C1 N2 -86.0(5) . . . . ?
Br2 Au1 C1 N2 140(9) . . . . ?
C1 N2 C2 C3 0.2(7) . . . . ?
C7 N2 C2 C3 174.8(6) . . . . ?
N2 C2 C3 N1 0.7(7) . . . . ?
C1 N1 C3 C2 -1.4(7) . . . . ?
C4 N1 C3 C2 -175.2(6) . . . . ?
C1 N1 C4 C5 -102.4(7) . . . . ?
C3 N1 C4 C5 70.4(8) . . . . ?
C1 N1 C4 C6 132.0(6) . . . . ?
C3 N1 C4 C6 -55.1(8) . . . . ?
C1 N2 C7 C8 -126.8(6) . . . . ?
C2 N2 C7 C8 59.2(8) . . . . ?
C1 N2 C7 Br4 112.8(5) . . . . ?
C2 N2 C7 Br4 -61.2(7) . . . . ?
C15 N3 C8 C9 -1.3(9) . . . . ?
C15 N3 C8 C7 -177.6(5) . . . . ?
N2 C7 C8 N3 -33.6(8) . . . . ?
Br4 C7 C8 N3 89.5(6) . . . . ?
N2 C7 C8 C9 149.7(5) . . . . ?
Br4 C7 C8 C9 -87.3(5) . . . . ?
N3 C8 C9 C14 -52.2(9) . . . . ?
C7 C8 C9 C14 124.1(6) . . . . ?
N3 C8 C9 C10 126.6(7) . . . . ?
C7 C8 C9 C10 -57.1(7) . . . . ?
C14 C9 C10 C11 3.9(10) . . . . ?
C8 C9 C10 C11 -175.0(6) . . . . ?
C9 C10 C11 C12 -2.4(10) . . . . ?
C10 C11 C12 C13 -0.7(11) . . . . ?
C11 C12 C13 C14 2.5(11) . . . . ?
C10 C9 C14 C13 -2.1(9) . . . . ?
C8 C9 C14 C13 176.7(6) . . . . ?
C12 C13 C14 C9 -1.0(11) . . . . ?
C8 N3 C15 C23 113.8(7) . . . . ?
C8 N3 C15 C16 -72.4(8) . . . . ?
C23 C15 C16 C20 -0.1(9) . . . . ?
N3 C15 C16 C20 -173.6(6) . . . . ?
C23 C15 C16 C17 175.5(6) . . . . ?
N3 C15 C16 C17 2.0(9) . . . . ?
C20 C16 C17 C19 -42.0(9) . . . . ?
C15 C16 C17 C19 142.4(7) . . . . ?
C20 C16 C17 C18 84.2(8) . . . . ?
C15 C16 C17 C18 -91.4(8) . . . . ?
C15 C16 C20 C21 -1.4(10) . . . . ?
C17 C16 C20 C21 -177.2(6) . . . . ?
C16 C20 C21 C22 2.1(11) . . . . ?
C16 C20 C21 Br5 178.8(5) . . . . ?
C20 C21 C22 C23 -1.2(10) . . . . ?
Br5 C21 C22 C23 -177.8(5) . . . . ?
C16 C15 C23 C22 1.0(9) . . . . ?
N3 C15 C23 C22 174.7(5) . . . . ?
C16 C15 C23 C24 -176.5(6) . . . . ?
N3 C15 C23 C24 -2.8(9) . . . . ?
C21 C22 C23 C15 -0.3(9) . . . . ?
C21 C22 C23 C24 177.1(6) . . . . ?
C15 C23 C24 C25 -154.3(7) . . . . ?
C22 C23 C24 C25 28.3(9) . . . . ?
C15 C23 C24 C26 81.4(8) . . . . ?
C22 C23 C24 C26 -96.0(7) . . . . ?
